data_2232723
loop_
_publ_author_name
'Fun, Hoong-Kun'
'Quah, Ching Kheng'
'Vijesh, A. M.'
'Isloor, A. M.'
'Arulmoli, T.'

_publ_section_title
;
 2-(4-Chlorophenyl)-2-oxoethyl 3,4-dimethoxybenzoate
;
_journal_coeditor_code HB6500
_journal_issue 12
_journal_name_full 'Acta Crystallographica Section E'
_journal_page_first o3351
_journal_paper_doi 10.1107/S1600536811048264
_journal_volume 67
_journal_year 2011
_chemical_formula_iupac 'C17 H15 Cl O5'
_chemical_formula_moiety 'C17 H15 Cl O5'
_chemical_formula_sum 'C17 H15 Cl O5'
_chemical_formula_weight 334.74
_chemical_name_systematic
;
2-(4-Chlorophenyl)-2-oxoethyl 3,4-dimethoxybenzoate
;
_space_group_IT_number 2
_symmetry_cell_setting triclinic
_symmetry_space_group_name_Hall '-P 1'
_symmetry_space_group_name_H-M 'P -1'
_atom_sites_solution_hydrogens geom
_atom_sites_solution_primary direct
_atom_sites_solution_secondary difmap
_audit_creation_method SHELXL-97
_cell_angle_alpha 89.062(2)
_cell_angle_beta 76.752(2)
_cell_angle_gamma 83.674(2)
_cell_formula_units_Z 2
_cell_length_a 8.2277(6)
_cell_length_b 9.3380(6)
_cell_length_c 10.5986(7)
_cell_measurement_reflns_used 3650
_cell_measurement_temperature 296
_cell_measurement_theta_max 29.93
_cell_measurement_theta_min 2.56
_cell_volume 787.76(9)
_computing_cell_refinement 'SAINT (Bruker, 2009)'
_computing_data_collection 'APEX2 (Bruker, 2009)'
_computing_data_reduction 'SAINT (Bruker, 2009)'
_computing_molecular_graphics 'SHELXTL (Sheldrick, 2008)'
_computing_publication_material 'SHELXTL (Sheldrick, 2008) and PLATON (Spek, 2009)'
_computing_structure_refinement 'SHELXTL (Sheldrick, 2008)'
_computing_structure_solution 'SHELXTL (Sheldrick, 2008)'
_diffrn_ambient_temperature 296
_diffrn_measured_fraction_theta_full 0.981
_diffrn_measured_fraction_theta_max 0.981
_diffrn_measurement_device_type 'Bruker SMART APEXII DUO CCD'
_diffrn_measurement_method '\f and \w'
_diffrn_radiation_monochromator graphite
_diffrn_radiation_source 'fine-focus sealed tube'
_diffrn_radiation_type MoK\a
_diffrn_radiation_wavelength 0.71073
_diffrn_reflns_av_R_equivalents 0.0218
_diffrn_reflns_av_sigmaI/netI 0.0297
_diffrn_reflns_limit_h_max 11
_diffrn_reflns_limit_h_min -11
_diffrn_reflns_limit_k_max 11
_diffrn_reflns_limit_k_min -13
_diffrn_reflns_limit_l_max 14
_diffrn_reflns_limit_l_min -14
_diffrn_reflns_number 12242
_diffrn_reflns_theta_full 30.06
_diffrn_reflns_theta_max 30.06
_diffrn_reflns_theta_min 1.97
_diffrn_standards_number 0
_exptl_absorpt_coefficient_mu 0.265
_exptl_absorpt_correction_T_max 0.9663
_exptl_absorpt_correction_T_min 0.9215
_exptl_absorpt_correction_type multi-scan
_exptl_absorpt_process_details '(<i>SADABS</i>; Bruker, 2009)'
_exptl_crystal_colour colourless
_exptl_crystal_density_diffrn 1.411
_exptl_crystal_density_method 'not measured'
_exptl_crystal_description needle
_exptl_crystal_F_000 348
_exptl_crystal_size_max 0.313
_exptl_crystal_size_mid 0.218
_exptl_crystal_size_min 0.13
_refine_diff_density_max 0.337
_refine_diff_density_min -0.440
_refine_ls_extinction_method none
_refine_ls_goodness_of_fit_ref 1.046
_refine_ls_hydrogen_treatment constr
_refine_ls_matrix_type full
_refine_ls_number_parameters 210
_refine_ls_number_reflns 4535
_refine_ls_number_restraints 0
_refine_ls_restrained_S_all 1.046
_refine_ls_R_factor_all 0.0809
_refine_ls_R_factor_gt 0.0520
_refine_ls_shift/su_max 0.001
_refine_ls_shift/su_mean 0.001
_refine_ls_structure_factor_coef Fsqd
_refine_ls_weighting_details 'calc w=1/[\s^2^(Fo^2^)+(0.1525P)^2^+0.0576P] where P=(Fo^2^+2Fc^2^)/3'
_refine_ls_weighting_scheme calc
_refine_ls_wR_factor_gt 0.1694
_refine_ls_wR_factor_ref 0.2336
_reflns_number_gt 3056
_reflns_number_total 4535
_reflns_threshold_expression I>2\s(I)
_cod_data_source_file hb6500.cif
_cod_data_source_block I
_cod_database_code 2232723
_cod_database_fobs_code 2232723

loop_
_symmetry_equiv_pos_as_xyz
'x, y, z'
'-x, -y, -z'

loop_
_atom_site_type_symbol
_atom_site_label
_atom_site_fract_x
_atom_site_fract_y
_atom_site_fract_z
_atom_site_U_iso_or_equiv
_atom_site_adp_type
_atom_site_calc_flag
_atom_site_refinement_flags
_atom_site_occupancy
_atom_site_symmetry_multiplicity
Cl Cl1 0.43412(9) 0.12795(7) 0.09809(7) 0.0826(3) Uani d . 1 1
O O1 0.2269(3) 0.5869(2) 0.59869(14) 0.0726(5) Uani d . 1 1
O O2 0.05337(18) 0.83733(16) 0.56180(15) 0.0570(4) Uani d . 1 1
O O3 0.31494(19) 0.90247(18) 0.50295(14) 0.0618(4) Uani d . 1 1
O O4 0.2833(2) 1.30026(19) 0.84644(15) 0.0648(5) Uani d . 1 1
O O5 -0.0100(2) 1.30829(18) 0.99126(14) 0.0638(4) Uani d . 1 1
C C1 0.1905(3) 0.4855(2) 0.27869(18) 0.0484(4) Uani d . 1 1
H H1A 0.1148 0.5615 0.2632 0.058 Uiso calc R 1 1
C C2 0.2470(3) 0.3768(2) 0.1871(2) 0.0543(5) Uani d . 1 1
H H2A 0.2108 0.3791 0.1101 0.065 Uiso calc R 1 1
C C3 0.3586(3) 0.2648(2) 0.2128(2) 0.0530(5) Uani d . 1 1
C C4 0.4143(3) 0.2581(3) 0.3249(3) 0.0674(6) Uani d . 1 1
H H4A 0.4896 0.1814 0.3397 0.081 Uiso calc R 1 1
C C5 0.3572(3) 0.3669(2) 0.4157(2) 0.0593(5) Uani d . 1 1
H H5A 0.3938 0.3631 0.4926 0.071 Uiso calc R 1 1
C C6 0.2449(2) 0.48282(19) 0.39351(16) 0.0418(4) Uani d . 1 1
C C7 0.1915(2) 0.5993(2) 0.49354(17) 0.0467(4) Uani d . 1 1
C C8 0.0964(3) 0.7348(2) 0.4583(2) 0.0510(5) Uani d . 1 1
H H8A 0.1644 0.7770 0.3828 0.061 Uiso calc R 1 1
H H8B -0.0054 0.7113 0.4358 0.061 Uiso calc R 1 1
C C9 0.1789(2) 0.9134(2) 0.57600(18) 0.0467(4) Uani d . 1 1
C C10 0.1251(2) 1.01115(19) 0.69027(17) 0.0443(4) Uani d . 1 1
C C11 -0.0310(3) 1.0126(2) 0.7725(2) 0.0510(5) Uani d . 1 1
H H11A -0.1037 0.9479 0.7590 0.061 Uiso calc R 1 1
C C12 -0.0813(3) 1.1103(2) 0.87599(19) 0.0508(5) Uani d . 1 1
H H12A -0.1872 1.1106 0.9310 0.061 Uiso calc R 1 1
C C13 0.0261(2) 1.2065(2) 0.89671(17) 0.0457(4) Uani d . 1 1
C C14 0.1885(2) 1.2027(2) 0.81470(17) 0.0449(4) Uani d . 1 1
C C15 0.2367(2) 1.1067(2) 0.71224(17) 0.0433(4) Uani d . 1 1
H H15A 0.3430 1.1050 0.6576 0.052 Uiso calc R 1 1
C C16 0.4543(3) 1.2941(4) 0.7765(2) 0.0756(8) Uani d . 1 1
H H16A 0.5112 1.3597 0.8151 0.113 Uiso calc R 1 1
H H16B 0.4584 1.3204 0.6880 0.113 Uiso calc R 1 1
H H16C 0.5082 1.1979 0.7794 0.113 Uiso calc R 1 1
C C17 -0.1706(3) 1.3195(3) 1.0768(2) 0.0704(7) Uani d . 1 1
H H17A -0.1783 1.3946 1.1394 0.106 Uiso calc R 1 1
H H17B -0.1871 1.2296 1.1207 0.106 Uiso calc R 1 1
H H17C -0.2554 1.3418 1.0284 0.106 Uiso calc R 1 1

loop_
_atom_site_aniso_label
_atom_site_aniso_U_11
_atom_site_aniso_U_22
_atom_site_aniso_U_33
_atom_site_aniso_U_12
_atom_site_aniso_U_13
_atom_site_aniso_U_23
Cl1 0.0809(5) 0.0657(4) 0.0905(5) -0.0085(3) 0.0055(3) -0.0403(3)
O1 0.0967(13) 0.0770(11) 0.0437(8) 0.0070(9) -0.0223(8) -0.0125(7)
O2 0.0492(8) 0.0534(8) 0.0659(9) -0.0067(6) -0.0058(6) -0.0238(7)
O3 0.0507(8) 0.0716(10) 0.0580(8) -0.0082(7) 0.0002(6) -0.0221(7)
O4 0.0603(9) 0.0731(10) 0.0626(9) -0.0264(8) -0.0069(7) -0.0200(8)
O5 0.0633(9) 0.0717(10) 0.0532(8) -0.0114(7) -0.0028(7) -0.0268(7)
C1 0.0541(11) 0.0444(9) 0.0500(10) -0.0020(7) -0.0197(8) -0.0070(7)
C2 0.0626(12) 0.0537(11) 0.0502(10) -0.0094(9) -0.0176(9) -0.0120(8)
C3 0.0481(10) 0.0473(10) 0.0599(11) -0.0090(8) -0.0021(8) -0.0159(8)
C4 0.0667(14) 0.0561(12) 0.0789(15) 0.0152(10) -0.0252(12) -0.0127(11)
C5 0.0662(13) 0.0572(12) 0.0579(11) 0.0074(10) -0.0273(10) -0.0083(9)
C6 0.0432(9) 0.0416(9) 0.0418(8) -0.0070(7) -0.0106(7) -0.0033(7)
C7 0.0491(10) 0.0497(10) 0.0411(8) -0.0078(8) -0.0081(7) -0.0074(7)
C8 0.0501(10) 0.0487(10) 0.0545(10) -0.0020(8) -0.0133(8) -0.0156(8)
C9 0.0438(9) 0.0447(9) 0.0496(9) -0.0032(7) -0.0069(7) -0.0080(7)
C10 0.0456(9) 0.0411(9) 0.0446(9) -0.0032(7) -0.0069(7) -0.0079(7)
C11 0.0482(10) 0.0498(10) 0.0532(10) -0.0107(8) -0.0048(8) -0.0099(8)
C12 0.0463(10) 0.0543(11) 0.0474(9) -0.0078(8) 0.0002(8) -0.0091(8)
C13 0.0518(10) 0.0455(9) 0.0388(8) -0.0035(7) -0.0088(7) -0.0062(7)
C14 0.0476(9) 0.0455(9) 0.0437(9) -0.0094(7) -0.0123(7) -0.0031(7)
C15 0.0408(9) 0.0452(9) 0.0424(8) -0.0048(7) -0.0061(7) -0.0021(7)
C16 0.0647(14) 0.107(2) 0.0586(12) -0.0436(14) -0.0054(10) -0.0113(13)
C17 0.0721(15) 0.0784(16) 0.0519(12) 0.0014(12) 0.0013(10) -0.0237(11)

loop_
_atom_type_symbol
_atom_type_description
_atom_type_scat_dispersion_real
_atom_type_scat_dispersion_imag
_atom_type_scat_source
C C 0.0033 0.0016 'International Tables Vol C Tables 4.2.6.8 and 6.1.1.4'
H H 0.0000 0.0000 'International Tables Vol C Tables 4.2.6.8 and 6.1.1.4'
O O 0.0106 0.0060 'International Tables Vol C Tables 4.2.6.8 and 6.1.1.4'
Cl Cl 0.1484 0.1585 'International Tables Vol C Tables 4.2.6.8 and 6.1.1.4'

loop_
_geom_angle_atom_site_label_1
_geom_angle_atom_site_label_2
_geom_angle_atom_site_label_3
_geom_angle
C9 O2 C8 115.33(15)
C14 O4 C16 117.59(17)
C13 O5 C17 118.36(17)
C2 C1 C6 121.01(18)
C2 C1 H1A 119.5
C6 C1 H1A 119.5
C3 C2 C1 118.36(18)
C3 C2 H2A 120.8
C1 C2 H2A 120.8
C4 C3 C2 122.28(19)
C4 C3 Cl1 118.43(18)
C2 C3 Cl1 119.28(17)
C3 C4 C5 119.0(2)
C3 C4 H4A 120.5
C5 C4 H4A 120.5
C4 C5 C6 120.66(19)
C4 C5 H5A 119.7
C6 C5 H5A 119.7
C1 C6 C5 118.69(18)
C1 C6 C7 123.08(17)
C5 C6 C7 118.22(16)
O1 C7 C6 121.47(18)
O1 C7 C8 121.02(18)
C6 C7 C8 117.49(15)
O2 C8 C7 111.92(16)
O2 C8 H8A 109.2
C7 C8 H8A 109.2
O2 C8 H8B 109.2
C7 C8 H8B 109.2
H8A C8 H8B 107.9
O3 C9 O2 123.14(17)
O3 C9 C10 125.48(17)
O2 C9 C10 111.37(16)
C11 C10 C15 119.80(16)
C11 C10 C9 121.82(16)
C15 C10 C9 118.36(16)
C10 C11 C12 120.61(17)
C10 C11 H11A 119.7
C12 C11 H11A 119.7
C13 C12 C11 119.99(17)
C13 C12 H12A 120.0
C11 C12 H12A 120.0
O5 C13 C12 125.37(18)
O5 C13 C14 115.02(16)
C12 C13 C14 119.61(16)
O4 C14 C15 125.87(17)
O4 C14 C13 114.09(16)
C15 C14 C13 120.04(16)
C14 C15 C10 119.91(16)
C14 C15 H15A 120.0
C10 C15 H15A 120.0
O4 C16 H16A 109.5
O4 C16 H16B 109.5
H16A C16 H16B 109.5
O4 C16 H16C 109.5
H16A C16 H16C 109.5
H16B C16 H16C 109.5
O5 C17 H17A 109.5
O5 C17 H17B 109.5
H17A C17 H17B 109.5
O5 C17 H17C 109.5
H17A C17 H17C 109.5
H17B C17 H17C 109.5

loop_
_geom_bond_atom_site_label_1
_geom_bond_atom_site_label_2
_geom_bond_distance
Cl1 C3 1.739(2)
O1 C7 1.215(2)
O2 C9 1.353(2)
O2 C8 1.423(2)
O3 C9 1.201(2)
O4 C14 1.356(2)
O4 C16 1.427(3)
O5 C13 1.352(2)
O5 C17 1.415(3)
C1 C2 1.382(3)
C1 C6 1.389(3)
C1 H1A 0.9300
C2 C3 1.380(3)
C2 H2A 0.9300
C3 C4 1.367(3)
C4 C5 1.378(3)
C4 H4A 0.9300
C5 C6 1.397(3)
C5 H5A 0.9300
C6 C7 1.489(2)
C7 C8 1.502(3)
C8 H8A 0.9700
C8 H8B 0.9700
C9 C10 1.482(2)
C10 C11 1.376(3)
C10 C15 1.407(2)
C11 C12 1.396(3)
C11 H11A 0.9300
C12 C13 1.381(3)
C12 H12A 0.9300
C13 C14 1.414(3)
C14 C15 1.377(2)
C15 H15A 0.9300
C16 H16A 0.9600
C16 H16B 0.9600
C16 H16C 0.9600
C17 H17A 0.9600
C17 H17B 0.9600
C17 H17C 0.9600

loop_
_geom_hbond_atom_site_label_D
_geom_hbond_atom_site_label_H
_geom_hbond_atom_site_label_A
_geom_hbond_site_symmetry_A
_geom_hbond_distance_DH
_geom_hbond_distance_HA
_geom_hbond_distance_DA
_geom_hbond_angle_DHA
_geom_hbond_publ_flag
C2 H2A O5 1_544 0.93 2.58 3.397(3) 147 yes

loop_
_geom_torsion_atom_site_label_1
_geom_torsion_atom_site_label_2
_geom_torsion_atom_site_label_3
_geom_torsion_atom_site_label_4
_geom_torsion
C6 C1 C2 C3 0.3(3)
C1 C2 C3 C4 0.0(3)
C1 C2 C3 Cl1 -179.06(15)
C2 C3 C4 C5 0.0(4)
Cl1 C3 C4 C5 179.11(19)
C3 C4 C5 C6 -0.4(4)
C2 C1 C6 C5 -0.7(3)
C2 C1 C6 C7 178.23(17)
C4 C5 C6 C1 0.7(3)
C4 C5 C6 C7 -178.2(2)
C1 C6 C7 O1 172.1(2)
C5 C6 C7 O1 -8.9(3)
C1 C6 C7 C8 -9.6(3)
C5 C6 C7 C8 169.30(19)
C9 O2 C8 C7 79.1(2)
O1 C7 C8 O2 -1.5(3)
C6 C7 C8 O2 -179.80(15)
C8 O2 C9 O3 4.0(3)
C8 O2 C9 C10 -176.80(16)
O3 C9 C10 C11 -177.1(2)
O2 C9 C10 C11 3.8(3)
O3 C9 C10 C15 4.4(3)
O2 C9 C10 C15 -174.77(16)
C15 C10 C11 C12 1.5(3)
C9 C10 C11 C12 -177.06(18)
C10 C11 C12 C13 -0.1(3)
C17 O5 C13 C12 -0.3(3)
C17 O5 C13 C14 179.6(2)
C11 C12 C13 O5 178.19(19)
C11 C12 C13 C14 -1.7(3)
C16 O4 C14 C15 -6.9(3)
C16 O4 C14 C13 174.0(2)
O5 C13 C14 O4 1.4(3)
C12 C13 C14 O4 -178.68(19)
O5 C13 C14 C15 -177.72(17)
C12 C13 C14 C15 2.2(3)
O4 C14 C15 C10 -179.87(18)
C13 C14 C15 C10 -0.8(3)
C11 C10 C15 C14 -1.0(3)
C9 C10 C15 C14 177.60(16)

loop_
_cod_related_entry_id
_cod_related_entry_database
_cod_related_entry_code
1 ChemSpider 670314
